data_7001832
loop_
_publ_author_name
'Lee, Kyung-Eun'
'Jeon, Hyeong-Tak'
'Han, Sam-Yong'
'Ham, Jungyeob'
'Kim, Yong-Joo'
'Lee, Soon W.'

_publ_section_title
;
 Cyclopalladated azido complexes containing C,N-donor (HC\sim N =
 2-(2&#x2032;-thienyl)pyridine, azobenzene, 3,3&#x2032;-dimethyl
 azobenzene, N,N&#x2032;-dimethylbenzylamine, 2-phenylpyridine)
 ligands: reactivity towards organic unsaturated compounds and
 catalytic properties
;
_journal_issue 33
_journal_name_full 'Dalton Transactions'
_journal_page_first 6578
_journal_page_last 6592
_journal_paper_doi 10.1039/b907324h
_journal_year 2009
_chemical_formula_sum 'C45 H38 N8 P2 Pd2 S2'
_chemical_formula_weight 1029.69
_chemical_name_systematic
;
?
;
_space_group_IT_number 2
_symmetry_cell_setting triclinic
_symmetry_space_group_name_Hall '-P 1'
_symmetry_space_group_name_H-M 'P -1'
_atom_sites_solution_hydrogens geom
_atom_sites_solution_primary direct
_atom_sites_solution_secondary difmap
_audit_creation_method SHELXL-97
_cell_angle_alpha 110.1410(10)
_cell_angle_beta 100.5590(10)
_cell_angle_gamma 96.7260(10)
_cell_formula_units_Z 2
_cell_length_a 9.74700(10)
_cell_length_b 15.0138(2)
_cell_length_c 15.8289(2)
_cell_measurement_reflns_used 9988
_cell_measurement_temperature 296(2)
_cell_measurement_theta_max 27.42
_cell_measurement_theta_min 2.37
_cell_volume 2096.76(5)
_computing_cell_refinement 'Bruker SMART'
_computing_data_collection 'Bruker SMART'
_computing_data_reduction 'Bruker SAINT'
_computing_molecular_graphics 'Bruker SHELXTL'
_computing_publication_material 'Bruker SHELXTL'
_computing_structure_refinement 'Bruker SHELXTL'
_computing_structure_solution 'Bruker SHELXTL'
_diffrn_ambient_temperature 296(2)
_diffrn_measured_fraction_theta_full 0.982
_diffrn_measured_fraction_theta_max 0.982
_diffrn_measurement_device_type 'CCD area detector'
_diffrn_measurement_method 'phi and omega scans'
_diffrn_radiation_monochromator graphite
_diffrn_radiation_source 'sealed tube'
_diffrn_radiation_type MoK\a
_diffrn_radiation_wavelength 0.71073
_diffrn_reflns_av_R_equivalents 0.0440
_diffrn_reflns_av_sigmaI/netI 0.0452
_diffrn_reflns_limit_h_max 12
_diffrn_reflns_limit_h_min -12
_diffrn_reflns_limit_k_max 16
_diffrn_reflns_limit_k_min -19
_diffrn_reflns_limit_l_max 19
_diffrn_reflns_limit_l_min -20
_diffrn_reflns_number 30837
_diffrn_reflns_theta_full 27.91
_diffrn_reflns_theta_max 27.91
_diffrn_reflns_theta_min 1.61
_exptl_absorpt_coefficient_mu 1.078
_exptl_absorpt_correction_T_max 0.9187
_exptl_absorpt_correction_T_min 0.8133
_exptl_absorpt_correction_type multi-scan
_exptl_crystal_colour yellow
_exptl_crystal_density_diffrn 1.631
_exptl_crystal_density_method 'not measured'
_exptl_crystal_description block
_exptl_crystal_F_000 1036
_exptl_crystal_size_max 0.20
_exptl_crystal_size_mid 0.12
_exptl_crystal_size_min 0.08
_refine_diff_density_max 1.228
_refine_diff_density_min -0.444
_refine_diff_density_rms 0.069
_refine_ls_extinction_method none
_refine_ls_goodness_of_fit_ref 0.921
_refine_ls_hydrogen_treatment constr
_refine_ls_matrix_type full
_refine_ls_number_parameters 532
_refine_ls_number_reflns 9872
_refine_ls_number_restraints 0
_refine_ls_restrained_S_all 0.921
_refine_ls_R_factor_all 0.0557
_refine_ls_R_factor_gt 0.0348
_refine_ls_shift/su_max 0.002
_refine_ls_shift/su_mean 0.000
_refine_ls_structure_factor_coef Fsqd
_refine_ls_weighting_details 'calc w=1/[\s^2^(Fo^2^)+(0.0392P)^2^+0.0000P] where P=(Fo^2^+2Fc^2^)/3'
_refine_ls_weighting_scheme calc
_refine_ls_wR_factor_gt 0.0732
_refine_ls_wR_factor_ref 0.0810
_reflns_number_gt 6814
_reflns_number_total 9872
_reflns_threshold_expression >2sigma(I)
_cod_data_source_file b907324h.txt
_cod_data_source_block jht60
_cod_depositor_comments
;
The following automatic conversions were performed:
'_symmetry_cell_setting' value 'Triclinic' changed to 'triclinic'
according to '/home/saulius/struct/CIF-dictionaries/cif_core.dic'
dictionary named 'cif_core.dic' version 2.4.1 from 2010-06-29.

Automatic conversion script
Id: cif_fix_enum 1527 2010-12-29 10:47:43Z saulius 
;
_cod_original_cell_volume 2096.76(4)
_cod_original_sg_symbol_H-M 'P-1 '
_cod_database_code 7001832

loop_
_symmetry_equiv_pos_as_xyz
'x, y, z'
'-x, -y, -z'

loop_
_atom_site_label
_atom_site_type_symbol
_atom_site_fract_x
_atom_site_fract_y
_atom_site_fract_z
_atom_site_U_iso_or_equiv
_atom_site_adp_type
_atom_site_occupancy
_atom_site_symmetry_multiplicity
_atom_site_calc_flag
_atom_site_refinement_flags
_atom_site_disorder_assembly
_atom_site_disorder_group
Pd1 Pd 0.95812(2) 0.290915(15) 0.775514(14) 0.04680(7) Uani 1 1 d . . .
Pd2 Pd 0.90348(2) 0.192810(15) 0.196204(13) 0.04563(7) Uani 1 1 d . . .
S1 S 1.17373(10) 0.42961(7) 1.07393(5) 0.0697(2) Uani 1 1 d . . .
S2 S 1.19728(11) 0.15112(7) 0.00942(6) 0.0768(3) Uani 1 1 d . . .
P1 P 1.11700(8) 0.26884(6) 0.68821(5) 0.04796(18) Uani 1 1 d . . .
P2 P 1.02998(7) 0.25208(5) 0.34399(4) 0.04247(16) Uani 1 1 d . . .
N1 N 0.8264(3) 0.30651(17) 0.86979(18) 0.0542(6) Uani 1 1 d . . .
N2 N 0.7768(4) 0.2333(4) 0.6668(3) 0.1199(16) Uani 1 1 d . . .
N3 N 0.7242(4) 0.2076(3) 0.6092(3) 0.1073(15) Uani 1 1 d . . .
N4 N 0.6930(6) 0.1511(4) 0.5185(4) 0.1668(19) Uani 1 1 d . . .
N5 N 0.8095(3) 0.12502(17) 0.05246(16) 0.0567(6) Uani 1 1 d . . .
N6 N 0.6973(3) 0.1768(2) 0.2194(2) 0.0776(8) Uani 1 1 d . . .
N7 N 0.6394(3) 0.2211(2) 0.2729(2) 0.0596(7) Uani 1 1 d . . .
N8 N 0.5771(3) 0.2606(3) 0.3232(3) 0.0953(11) Uani 1 1 d . . .
C1 C 1.1081(3) 0.3549(2) 0.89479(19) 0.0488(7) Uani 1 1 d . . .
C2 C 1.2575(3) 0.3857(2) 0.9236(2) 0.0572(7) Uani 1 1 d . . .
H2 H 1.3162 0.3787 0.8825 0.069 Uiso 1 1 calc R . .
C3 C 1.3071(4) 0.4265(2) 1.0172(2) 0.0671(9) Uani 1 1 d . . .
H3 H 1.4028 0.4502 1.0470 0.081 Uiso 1 1 calc R . .
C4 C 1.0487(3) 0.3747(2) 0.96993(19) 0.0521(7) Uani 1 1 d . . .
C5 C 0.8984(3) 0.3493(2) 0.9595(2) 0.0558(7) Uani 1 1 d . . .
C6 C 0.8270(4) 0.3634(3) 1.0300(3) 0.0790(10) Uani 1 1 d . . .
H6 H 0.8763 0.3937 1.0918 0.095 Uiso 1 1 calc R . .
C7 C 0.6814(5) 0.3316(3) 1.0066(3) 0.0915(12) Uani 1 1 d . . .
H7 H 0.6320 0.3398 1.0529 0.110 Uiso 1 1 calc R . .
C8 C 0.6103(4) 0.2884(3) 0.9164(3) 0.0835(11) Uani 1 1 d . . .
H8 H 0.5122 0.2667 0.9002 0.100 Uiso 1 1 calc R . .
C9 C 0.6855(3) 0.2772(2) 0.8497(3) 0.0682(9) Uani 1 1 d . . .
H9 H 0.6365 0.2479 0.7878 0.082 Uiso 1 1 calc R . .
C10 C 1.0486(3) 0.2290(2) 0.56248(18) 0.0518(7) Uani 1 1 d . . .
H10A H 1.1268 0.2152 0.5331 0.062 Uiso 1 1 calc R . .
H10B H 0.9799 0.1690 0.5414 0.062 Uiso 1 1 calc R . .
C11 C 0.9786(3) 0.3002(2) 0.52980(18) 0.0499(7) Uani 1 1 d . . .
H11A H 1.0488 0.3589 0.5476 0.060 Uiso 1 1 calc R . .
H11B H 0.9037 0.3169 0.5617 0.060 Uiso 1 1 calc R . .
C12 C 0.9150(3) 0.2635(2) 0.42547(18) 0.0483(7) Uani 1 1 d . . .
H12A H 0.8516 0.3059 0.4150 0.058 Uiso 1 1 calc R . .
H12B H 0.8561 0.2002 0.4079 0.058 Uiso 1 1 calc R . .
C13 C 1.2119(3) 0.1738(2) 0.69813(19) 0.0556(7) Uani 1 1 d . . .
C14 C 1.2121(3) 0.1433(2) 0.77020(19) 0.0535(7) Uani 1 1 d . . .
H14 H 1.1663 0.1730 0.8159 0.064 Uiso 1 1 calc R . .
C15 C 1.2796(3) 0.0687(2) 0.7761(2) 0.0625(8) Uani 1 1 d . . .
H15 H 1.2794 0.0493 0.8259 0.075 Uiso 1 1 calc R . .
C16 C 1.3458(4) 0.0239(3) 0.7101(3) 0.0738(10) Uani 1 1 d . . .
H16 H 1.3878 -0.0279 0.7129 0.089 Uiso 1 1 calc R . .
C17 C 1.3502(5) 0.0555(3) 0.6390(3) 0.0999(15) Uani 1 1 d . . .
H17 H 1.3991 0.0268 0.5948 0.120 Uiso 1 1 calc R . .
C18 C 1.2836(5) 0.1289(3) 0.6323(3) 0.0963(14) Uani 1 1 d . . .
H18 H 1.2865 0.1489 0.5830 0.116 Uiso 1 1 calc R . .
C19 C 1.2512(3) 0.3761(3) 0.71374(19) 0.0600(8) Uani 1 1 d . . .
C20 C 1.2079(4) 0.4642(3) 0.7308(2) 0.0734(9) Uani 1 1 d . . .
H20 H 1.1133 0.4668 0.7320 0.088 Uiso 1 1 calc R . .
C21 C 1.2990(6) 0.5467(3) 0.7459(3) 0.1006(14) Uani 1 1 d . . .
H21 H 1.2676 0.6047 0.7554 0.121 Uiso 1 1 calc R . .
C22 C 1.4383(8) 0.5419(5) 0.7466(3) 0.137(3) Uani 1 1 d . . .
H22 H 1.5026 0.5981 0.7584 0.164 Uiso 1 1 calc R . .
C23 C 1.4860(5) 0.4569(5) 0.7305(3) 0.1158(19) Uani 1 1 d . . .
H23 H 1.5814 0.4558 0.7313 0.139 Uiso 1 1 calc R . .
C24 C 1.3910(4) 0.3718(3) 0.7127(2) 0.0849(11) Uani 1 1 d . . .
H24 H 1.4218 0.3133 0.7005 0.102 Uiso 1 1 calc R . .
C25 C 1.1427(3) 0.1688(2) 0.36296(18) 0.0455(6) Uani 1 1 d . . .
C26 C 1.2889(3) 0.1897(2) 0.3899(2) 0.0531(7) Uani 1 1 d . . .
H26 H 1.3378 0.2511 0.4010 0.064 Uiso 1 1 calc R . .
C27 C 1.3638(3) 0.1197(3) 0.4006(2) 0.0637(8) Uani 1 1 d . . .
H27 H 1.4627 0.1344 0.4185 0.076 Uiso 1 1 calc R . .
C28 C 1.2935(4) 0.0304(3) 0.3853(2) 0.0664(9) Uani 1 1 d . . .
H28 H 1.3446 -0.0158 0.3934 0.080 Uiso 1 1 calc R . .
C29 C 1.1491(4) 0.0073(2) 0.3580(2) 0.0699(9) Uani 1 1 d . . .
H29 H 1.1021 -0.0546 0.3470 0.084 Uiso 1 1 calc R . .
C30 C 1.0715(3) 0.0761(2) 0.3466(2) 0.0589(8) Uani 1 1 d . . .
H30 H 0.9726 0.0603 0.3281 0.071 Uiso 1 1 calc R . .
C31 C 1.1416(3) 0.3709(2) 0.38237(18) 0.0476(6) Uani 1 1 d . . .
C32 C 1.2392(3) 0.4141(2) 0.4676(2) 0.0578(8) Uani 1 1 d . . .
H32 H 1.2538 0.3802 0.5068 0.069 Uiso 1 1 calc R . .
C33 C 1.3150(3) 0.5072(2) 0.4946(2) 0.0659(8) Uani 1 1 d . . .
H33 H 1.3800 0.5357 0.5519 0.079 Uiso 1 1 calc R . .
C34 C 1.2946(4) 0.5574(2) 0.4376(3) 0.0691(9) Uani 1 1 d . . .
H34 H 1.3458 0.6199 0.4560 0.083 Uiso 1 1 calc R . .
C35 C 1.1987(3) 0.5155(2) 0.3530(2) 0.0620(8) Uani 1 1 d . . .
H35 H 1.1855 0.5501 0.3144 0.074 Uiso 1 1 calc R . .
C36 C 1.1216(3) 0.4231(2) 0.3245(2) 0.0526(7) Uani 1 1 d . . .
H36 H 1.0568 0.3955 0.2672 0.063 Uiso 1 1 calc R . .
C37 C 1.0811(3) 0.19527(19) 0.14889(19) 0.0479(6) Uani 1 1 d . . .
C38 C 1.2292(3) 0.2268(2) 0.1845(2) 0.0560(7) Uani 1 1 d . . .
H38 H 1.2716 0.2572 0.2475 0.067 Uiso 1 1 calc R . .
C39 C 1.3044(4) 0.2085(2) 0.1178(2) 0.0694(9) Uani 1 1 d . . .
H39 H 1.4029 0.2254 0.1302 0.083 Uiso 1 1 calc R . .
C40 C 1.0485(3) 0.1518(2) 0.0536(2) 0.0567(7) Uani 1 1 d . . .
C41 C 0.9045(4) 0.1118(2) 0.0004(2) 0.0607(8) Uani 1 1 d . . .
C42 C 0.8628(5) 0.0620(3) -0.0955(2) 0.0851(11) Uani 1 1 d . . .
H42 H 0.9291 0.0538 -0.1316 0.102 Uiso 1 1 calc R . .
C43 C 0.7179(5) 0.0248(3) -0.1352(3) 0.0976(14) Uani 1 1 d . . .
H43 H 0.6867 -0.0103 -0.1987 0.117 Uiso 1 1 calc R . .
C44 C 0.6234(5) 0.0396(3) -0.0822(3) 0.0871(12) Uani 1 1 d . . .
H44 H 0.5267 0.0161 -0.1088 0.105 Uiso 1 1 calc R . .
C45 C 0.6713(4) 0.0901(2) 0.0125(2) 0.0690(9) Uani 1 1 d . . .
H45 H 0.6057 0.0999 0.0491 0.083 Uiso 1 1 calc R . .

loop_
_atom_site_aniso_label
_atom_site_aniso_U_11
_atom_site_aniso_U_22
_atom_site_aniso_U_33
_atom_site_aniso_U_23
_atom_site_aniso_U_13
_atom_site_aniso_U_12
Pd1 0.04342(12) 0.05648(14) 0.03862(13) 0.01758(10) 0.00645(9) 0.00877(10)
Pd2 0.04854(13) 0.05239(14) 0.02942(12) 0.01169(9) 0.00222(9) 0.00760(10)
S1 0.0816(6) 0.0812(6) 0.0369(4) 0.0136(4) 0.0086(4) 0.0158(5)
S2 0.0952(7) 0.0934(7) 0.0456(5) 0.0212(5) 0.0321(5) 0.0236(5)
P1 0.0467(4) 0.0646(5) 0.0343(4) 0.0214(3) 0.0064(3) 0.0135(4)
P2 0.0427(4) 0.0515(4) 0.0290(3) 0.0121(3) 0.0045(3) 0.0094(3)
N1 0.0529(15) 0.0563(15) 0.0566(16) 0.0219(13) 0.0183(12) 0.0119(12)
N2 0.074(2) 0.185(4) 0.077(3) 0.059(3) -0.022(2) -0.032(3)
N3 0.095(3) 0.106(3) 0.098(3) 0.066(3) -0.045(2) -0.044(2)
N4 0.129(4) 0.201(5) 0.136(5) 0.046(4) -0.002(3) 0.009(4)
N5 0.0705(17) 0.0555(15) 0.0342(13) 0.0132(11) -0.0016(12) 0.0088(13)
N6 0.0486(16) 0.106(2) 0.0532(17) 0.0111(16) 0.0013(13) -0.0016(15)
N7 0.0414(14) 0.082(2) 0.0548(17) 0.0336(15) 0.0022(13) 0.0015(14)
N8 0.0570(18) 0.127(3) 0.095(3) 0.029(2) 0.0268(18) 0.0149(19)
C1 0.0559(17) 0.0506(16) 0.0370(15) 0.0142(13) 0.0082(13) 0.0106(13)
C2 0.0523(17) 0.073(2) 0.0417(17) 0.0204(15) 0.0054(13) 0.0095(15)
C3 0.066(2) 0.076(2) 0.0472(19) 0.0191(16) -0.0036(15) 0.0063(17)
C4 0.0601(18) 0.0553(17) 0.0410(16) 0.0164(14) 0.0118(13) 0.0173(14)
C5 0.0653(19) 0.0565(18) 0.0529(19) 0.0208(15) 0.0240(16) 0.0226(15)
C6 0.087(3) 0.097(3) 0.060(2) 0.028(2) 0.035(2) 0.027(2)
C7 0.083(3) 0.118(3) 0.092(3) 0.044(3) 0.051(3) 0.027(3)
C8 0.065(2) 0.096(3) 0.100(3) 0.042(3) 0.034(2) 0.017(2)
C9 0.056(2) 0.080(2) 0.074(2) 0.0314(19) 0.0220(17) 0.0143(17)
C10 0.0553(17) 0.0656(19) 0.0352(15) 0.0200(14) 0.0081(12) 0.0155(15)
C11 0.0550(17) 0.0601(18) 0.0341(15) 0.0160(13) 0.0087(12) 0.0166(14)
C12 0.0472(15) 0.0614(18) 0.0344(14) 0.0164(13) 0.0054(12) 0.0146(13)
C13 0.0539(17) 0.078(2) 0.0394(16) 0.0259(15) 0.0080(13) 0.0226(16)
C14 0.0603(18) 0.0603(18) 0.0386(16) 0.0185(14) 0.0074(13) 0.0133(15)
C15 0.073(2) 0.067(2) 0.0482(18) 0.0240(16) 0.0071(16) 0.0216(17)
C16 0.068(2) 0.085(2) 0.068(2) 0.028(2) 0.0055(18) 0.0338(19)
C17 0.121(3) 0.144(4) 0.068(3) 0.049(3) 0.039(2) 0.092(3)
C18 0.115(3) 0.153(4) 0.070(3) 0.067(3) 0.051(2) 0.087(3)
C19 0.0568(19) 0.088(2) 0.0330(15) 0.0284(16) 0.0032(13) -0.0011(17)
C20 0.084(2) 0.072(2) 0.052(2) 0.0194(17) 0.0050(17) -0.006(2)
C21 0.119(4) 0.092(3) 0.066(3) 0.027(2) 0.002(2) -0.036(3)
C22 0.161(6) 0.145(5) 0.057(3) 0.035(3) -0.009(3) -0.084(5)
C23 0.061(3) 0.195(6) 0.073(3) 0.051(4) 0.008(2) -0.032(4)
C24 0.059(2) 0.136(3) 0.060(2) 0.044(2) 0.0128(17) -0.001(2)
C25 0.0470(15) 0.0556(17) 0.0323(14) 0.0138(12) 0.0088(11) 0.0132(13)
C26 0.0481(16) 0.0670(19) 0.0487(17) 0.0260(15) 0.0126(13) 0.0130(15)
C27 0.0508(17) 0.091(3) 0.0536(19) 0.0283(18) 0.0131(14) 0.0246(18)
C28 0.069(2) 0.072(2) 0.071(2) 0.0344(19) 0.0220(18) 0.0328(19)
C29 0.074(2) 0.0563(19) 0.081(2) 0.0261(18) 0.0186(19) 0.0192(17)
C30 0.0513(17) 0.0565(18) 0.061(2) 0.0156(15) 0.0096(15) 0.0085(15)
C31 0.0507(16) 0.0504(16) 0.0360(15) 0.0095(13) 0.0101(12) 0.0097(13)
C32 0.0572(18) 0.0636(19) 0.0421(17) 0.0132(15) 0.0053(14) 0.0031(15)
C33 0.0587(19) 0.068(2) 0.053(2) 0.0058(17) 0.0100(15) 0.0019(17)
C34 0.064(2) 0.0546(19) 0.078(3) 0.0096(19) 0.0272(19) 0.0052(16)
C35 0.068(2) 0.0544(19) 0.069(2) 0.0253(17) 0.0219(18) 0.0187(17)
C36 0.0556(17) 0.0547(18) 0.0456(17) 0.0147(14) 0.0121(13) 0.0158(14)
C37 0.0584(17) 0.0475(16) 0.0386(15) 0.0159(13) 0.0133(13) 0.0118(13)
C38 0.0608(19) 0.0636(19) 0.0420(17) 0.0160(14) 0.0166(14) 0.0111(15)
C39 0.072(2) 0.080(2) 0.059(2) 0.0234(18) 0.0258(17) 0.0170(18)
C40 0.075(2) 0.0574(18) 0.0370(16) 0.0159(14) 0.0132(15) 0.0152(16)
C41 0.083(2) 0.0578(19) 0.0336(16) 0.0142(14) 0.0032(15) 0.0125(17)
C42 0.113(3) 0.095(3) 0.0327(18) 0.0125(18) 0.0086(19) 0.015(2)
C43 0.132(4) 0.098(3) 0.034(2) 0.013(2) -0.016(2) 0.004(3)
C44 0.092(3) 0.093(3) 0.050(2) 0.020(2) -0.020(2) 0.001(2)
C45 0.068(2) 0.073(2) 0.0501(19) 0.0202(17) -0.0120(16) 0.0071(18)

loop_
_atom_type_symbol
_atom_type_description
_atom_type_scat_dispersion_real
_atom_type_scat_dispersion_imag
_atom_type_scat_source
C C 0.0033 0.0016 'International Tables Vol C Tables 4.2.6.8 and 6.1.1.4'
H H 0.0000 0.0000 'International Tables Vol C Tables 4.2.6.8 and 6.1.1.4'
N N 0.0061 0.0033 'International Tables Vol C Tables 4.2.6.8 and 6.1.1.4'
P P 0.1023 0.0942 'International Tables Vol C Tables 4.2.6.8 and 6.1.1.4'
S S 0.1246 0.1234 'International Tables Vol C Tables 4.2.6.8 and 6.1.1.4'
Pd Pd -0.9988 1.0072 'International Tables Vol C Tables 4.2.6.8 and 6.1.1.4'

loop_
_geom_angle_atom_site_label_1
_geom_angle_atom_site_label_2
_geom_angle_atom_site_label_3
_geom_angle
_geom_angle_site_symmetry_1
_geom_angle_site_symmetry_3
_geom_angle_publ_flag
C1 Pd1 N2 169.50(15) . . ?
C1 Pd1 N1 80.94(11) . . ?
N2 Pd1 N1 88.95(14) . . ?
C1 Pd1 P1 93.50(8) . . ?
N2 Pd1 P1 96.81(13) . . ?
N1 Pd1 P1 172.60(7) . . ?
C37 Pd2 N6 169.26(11) . . ?
C37 Pd2 N5 81.15(11) . . ?
N6 Pd2 N5 88.11(11) . . ?
C37 Pd2 P2 91.82(8) . . ?
N6 Pd2 P2 98.84(8) . . ?
N5 Pd2 P2 171.18(7) . . ?
C3 S1 C4 90.75(15) . . ?
C39 S2 C40 91.01(15) . . ?
C13 P1 C19 107.03(15) . . ?
C13 P1 C10 102.27(13) . . ?
C19 P1 C10 102.22(13) . . ?
C13 P1 Pd1 111.73(10) . . ?
C19 P1 Pd1 114.93(11) . . ?
C10 P1 Pd1 117.31(10) . . ?
C31 P2 C25 108.11(13) . . ?
C31 P2 C12 105.29(12) . . ?
C25 P2 C12 105.69(12) . . ?
C31 P2 Pd2 115.50(9) . . ?
C25 P2 Pd2 109.83(9) . . ?
C12 P2 Pd2 111.88(9) . . ?
C9 N1 C5 119.0(3) . . ?
C9 N1 Pd1 127.3(2) . . ?
C5 N1 Pd1 113.64(19) . . ?
N3 N2 Pd1 158.9(5) . . ?
N2 N3 N4 155.5(7) . . ?
C45 N5 C41 119.7(3) . . ?
C45 N5 Pd2 126.7(2) . . ?
C41 N5 Pd2 113.4(2) . . ?
N7 N6 Pd2 135.9(2) . . ?
N8 N7 N6 176.5(3) . . ?
C4 C1 C2 110.8(3) . . ?
C4 C1 Pd1 111.1(2) . . ?
C2 C1 Pd1 138.1(2) . . ?
C3 C2 C1 113.4(3) . . ?
C3 C2 H2 123.3 . . ?
C1 C2 H2 123.3 . . ?
C2 C3 S1 112.4(3) . . ?
C2 C3 H3 123.8 . . ?
S1 C3 H3 123.8 . . ?
C1 C4 C5 121.8(3) . . ?
C1 C4 S1 112.7(2) . . ?
C5 C4 S1 125.5(2) . . ?
N1 C5 C6 120.6(3) . . ?
N1 C5 C4 112.5(2) . . ?
C6 C5 C4 126.9(3) . . ?
C7 C6 C5 118.7(4) . . ?
C7 C6 H6 120.6 . . ?
C5 C6 H6 120.6 . . ?
C8 C7 C6 120.3(4) . . ?
C8 C7 H7 119.9 . . ?
C6 C7 H7 119.9 . . ?
C7 C8 C9 118.7(4) . . ?
C7 C8 H8 120.7 . . ?
C9 C8 H8 120.7 . . ?
N1 C9 C8 122.7(4) . . ?
N1 C9 H9 118.6 . . ?
C8 C9 H9 118.6 . . ?
C11 C10 P1 115.43(19) . . ?
C11 C10 H10A 108.4 . . ?
P1 C10 H10A 108.4 . . ?
C11 C10 H10B 108.4 . . ?
P1 C10 H10B 108.4 . . ?
H10A C10 H10B 107.5 . . ?
C10 C11 C12 114.6(2) . . ?
C10 C11 H11A 108.6 . . ?
C12 C11 H11A 108.6 . . ?
C10 C11 H11B 108.6 . . ?
C12 C11 H11B 108.6 . . ?
H11A C11 H11B 107.6 . . ?
C11 C12 P2 120.9(2) . . ?
C11 C12 H12A 107.1 . . ?
P2 C12 H12A 107.1 . . ?
C11 C12 H12B 107.1 . . ?
P2 C12 H12B 107.1 . . ?
H12A C12 H12B 106.8 . . ?
C14 C13 C18 117.9(3) . . ?
C14 C13 P1 120.8(2) . . ?
C18 C13 P1 121.3(2) . . ?
C13 C14 C15 120.9(3) . . ?
C13 C14 H14 119.5 . . ?
C15 C14 H14 119.5 . . ?
C16 C15 C14 120.6(3) . . ?
C16 C15 H15 119.7 . . ?
C14 C15 H15 119.7 . . ?
C15 C16 C17 119.2(3) . . ?
C15 C16 H16 120.4 . . ?
C17 C16 H16 120.4 . . ?
C18 C17 C16 120.8(3) . . ?
C18 C17 H17 119.6 . . ?
C16 C17 H17 119.6 . . ?
C17 C18 C13 120.6(3) . . ?
C17 C18 H18 119.7 . . ?
C13 C18 H18 119.7 . . ?
C24 C19 C20 119.3(3) . . ?
C24 C19 P1 122.5(3) . . ?
C20 C19 P1 118.2(3) . . ?
C21 C20 C19 122.1(4) . . ?
C21 C20 H20 118.9 . . ?
C19 C20 H20 118.9 . . ?
C20 C21 C22 118.0(5) . . ?
C20 C21 H21 121.0 . . ?
C22 C21 H21 121.0 . . ?
C21 C22 C23 121.9(5) . . ?
C21 C22 H22 119.0 . . ?
C23 C22 H22 119.0 . . ?
C22 C23 C24 119.8(5) . . ?
C22 C23 H23 120.1 . . ?
C24 C23 H23 120.1 . . ?
C19 C24 C23 118.8(4) . . ?
C19 C24 H24 120.6 . . ?
C23 C24 H24 120.6 . . ?
C26 C25 C30 118.8(3) . . ?
C26 C25 P2 125.6(2) . . ?
C30 C25 P2 115.6(2) . . ?
C25 C26 C27 120.5(3) . . ?
C25 C26 H26 119.8 . . ?
C27 C26 H26 119.8 . . ?
C28 C27 C26 120.2(3) . . ?
C28 C27 H27 119.9 . . ?
C26 C27 H27 119.9 . . ?
C27 C28 C29 120.7(3) . . ?
C27 C28 H28 119.6 . . ?
C29 C28 H28 119.6 . . ?
C28 C29 C30 120.2(3) . . ?
C28 C29 H29 119.9 . . ?
C30 C29 H29 119.9 . . ?
C29 C30 C25 119.6(3) . . ?
C29 C30 H30 120.2 . . ?
C25 C30 H30 120.2 . . ?
C32 C31 C36 118.8(3) . . ?
C32 C31 P2 123.5(2) . . ?
C36 C31 P2 117.6(2) . . ?
C33 C32 C31 120.4(3) . . ?
C33 C32 H32 119.8 . . ?
C31 C32 H32 119.8 . . ?
C34 C33 C32 120.2(3) . . ?
C34 C33 H33 119.9 . . ?
C32 C33 H33 119.9 . . ?
C33 C34 C35 120.1(3) . . ?
C33 C34 H34 120.0 . . ?
C35 C34 H34 120.0 . . ?
C34 C35 C36 120.9(3) . . ?
C34 C35 H35 119.5 . . ?
C36 C35 H35 119.5 . . ?
C35 C36 C31 119.6(3) . . ?
C35 C36 H36 120.2 . . ?
C31 C36 H36 120.2 . . ?
C40 C37 C38 110.7(3) . . ?
C40 C37 Pd2 110.6(2) . . ?
C38 C37 Pd2 138.7(2) . . ?
C39 C38 C37 113.6(3) . . ?
C39 C38 H38 123.2 . . ?
C37 C38 H38 123.2 . . ?
C38 C39 S2 112.2(3) . . ?
C38 C39 H39 123.9 . . ?
S2 C39 H39 123.9 . . ?
C37 C40 C41 121.8(3) . . ?
C37 C40 S2 112.5(2) . . ?
C41 C40 S2 125.7(2) . . ?
N5 C41 C42 121.5(3) . . ?
N5 C41 C40 113.0(3) . . ?
C42 C41 C40 125.5(3) . . ?
C41 C42 C43 117.6(4) . . ?
C41 C42 H42 121.2 . . ?
C43 C42 H42 121.2 . . ?
C44 C43 C42 120.3(4) . . ?
C44 C43 H43 119.9 . . ?
C42 C43 H43 119.9 . . ?
C43 C44 C45 119.4(4) . . ?
C43 C44 H44 120.3 . . ?
C45 C44 H44 120.3 . . ?
N5 C45 C44 121.5(4) . . ?
N5 C45 H45 119.2 . . ?
C44 C45 H45 119.2 . . ?

loop_
_geom_bond_atom_site_label_1
_geom_bond_atom_site_label_2
_geom_bond_distance
_geom_bond_site_symmetry_2
_geom_bond_publ_flag
Pd1 C1 2.009(3) . ?
Pd1 N2 2.082(4) . ?
Pd1 N1 2.113(2) . ?
Pd1 P1 2.2375(7) . ?
Pd2 C37 2.010(3) . ?
Pd2 N6 2.109(3) . ?
Pd2 N5 2.115(2) . ?
Pd2 P2 2.2442(7) . ?
S1 C3 1.706(4) . ?
S1 C4 1.723(3) . ?
S2 C39 1.700(4) . ?
S2 C40 1.721(3) . ?
P1 C13 1.824(3) . ?
P1 C19 1.825(3) . ?
P1 C10 1.834(3) . ?
P2 C31 1.814(3) . ?
P2 C25 1.822(3) . ?
P2 C12 1.836(3) . ?
N1 C9 1.335(4) . ?
N1 C5 1.350(4) . ?
N2 N3 0.885(4) . ?
N3 N4 1.348(6) . ?
N5 C45 1.336(4) . ?
N5 C41 1.337(4) . ?
N6 N7 1.163(4) . ?
N7 N8 1.137(4) . ?
C1 C4 1.374(4) . ?
C1 C2 1.413(4) . ?
C2 C3 1.360(4) . ?
C2 H2 0.9300 . ?
C3 H3 0.9300 . ?
C4 C5 1.434(4) . ?
C5 C6 1.390(4) . ?
C6 C7 1.380(5) . ?
C6 H6 0.9300 . ?
C7 C8 1.353(6) . ?
C7 H7 0.9300 . ?
C8 C9 1.369(5) . ?
C8 H8 0.9300 . ?
C9 H9 0.9300 . ?
C10 C11 1.516(4) . ?
C10 H10A 0.9700 . ?
C10 H10B 0.9700 . ?
C11 C12 1.528(4) . ?
C11 H11A 0.9700 . ?
C11 H11B 0.9700 . ?
C12 H12A 0.9700 . ?
C12 H12B 0.9700 . ?
C13 C14 1.368(4) . ?
C13 C18 1.387(4) . ?
C14 C15 1.385(4) . ?
C14 H14 0.9300 . ?
C15 C16 1.351(4) . ?
C15 H15 0.9300 . ?
C16 C17 1.369(5) . ?
C16 H16 0.9300 . ?
C17 C18 1.367(5) . ?
C17 H17 0.9300 . ?
C18 H18 0.9300 . ?
C19 C24 1.374(5) . ?
C19 C20 1.389(5) . ?
C20 C21 1.356(5) . ?
C20 H20 0.9300 . ?
C21 C22 1.366(8) . ?
C21 H21 0.9300 . ?
C22 C23 1.366(8) . ?
C22 H22 0.9300 . ?
C23 C24 1.396(6) . ?
C23 H23 0.9300 . ?
C24 H24 0.9300 . ?
C25 C26 1.375(4) . ?
C25 C30 1.395(4) . ?
C26 C27 1.386(4) . ?
C26 H26 0.9300 . ?
C27 C28 1.351(5) . ?
C27 H27 0.9300 . ?
C28 C29 1.359(5) . ?
C28 H28 0.9300 . ?
C29 C30 1.390(4) . ?
C29 H29 0.9300 . ?
C30 H30 0.9300 . ?
C31 C32 1.389(4) . ?
C31 C36 1.399(4) . ?
C32 C33 1.383(4) . ?
C32 H32 0.9300 . ?
C33 C34 1.363(5) . ?
C33 H33 0.9300 . ?
C34 C35 1.374(5) . ?
C34 H34 0.9300 . ?
C35 C36 1.376(4) . ?
C35 H35 0.9300 . ?
C36 H36 0.9300 . ?
C37 C40 1.379(4) . ?
C37 C38 1.408(4) . ?
C38 C39 1.362(4) . ?
C38 H38 0.9300 . ?
C39 H39 0.9300 . ?
C40 C41 1.435(4) . ?
C41 C42 1.396(4) . ?
C42 C43 1.397(6) . ?
C42 H42 0.9300 . ?
C43 C44 1.344(6) . ?
C43 H43 0.9300 . ?
C44 C45 1.384(5) . ?
C44 H44 0.9300 . ?
C45 H45 0.9300 . ?
